data_4067994
loop_
_publ_author_name
'Brisdon, Alan K.'
'Pritchard, Robin G.'
'Thomas, Anthony'

_publ_section_title
;
 Pentafluoropropenyl Complexes of Mercury, Germanium, Tin, and Lead
 Derived from (Z)-CFH&#x2550;CFCF3and Their Use as Transfer Reagents
;
_journal_issue 4
_journal_name_full Organometallics
_journal_page_first 1341
_journal_paper_doi 10.1021/om2009843
_journal_volume 31
_journal_year 2012
_chemical_compound_source 'synthesis as described'
_chemical_formula_moiety 'C21 H15 F5 Ge'
_chemical_formula_sum 'C21 H15 F5 Ge'
_chemical_formula_weight 434.82
_chemical_name_systematic
;
 pentafluoropropenyltriphenylgermanium
;
_space_group_IT_number 2
_symmetry_cell_setting triclinic
_symmetry_Int_Tables_number 2
_symmetry_space_group_name_Hall '-P 1'
_symmetry_space_group_name_H-M 'P -1'
_atom_sites_solution_hydrogens geom
_atom_sites_solution_primary direct
_atom_sites_solution_secondary difmap
_audit_conform_dict_location ftp://ftp.iucr.org/pub/cif_core.dic
_audit_conform_dict_name cif_core.dic
_audit_conform_dict_version 2.3
_audit_creation_date 2009-08-06T17:19:52-00:00
_audit_creation_method 'WinGX routine CIF_UPDATE'
_cell_angle_alpha 109.3560(10)
_cell_angle_beta 95.807(2)
_cell_angle_gamma 115.144(2)
_cell_formula_units_Z 2
_cell_length_a 9.6608(3)
_cell_length_b 10.2660(3)
_cell_length_c 11.7404(4)
_cell_measurement_reflns_used 4335
_cell_measurement_temperature 100(2)
_cell_measurement_theta_max 26
_cell_measurement_theta_min 2
_cell_measurement_wavelength 0.71073
_cell_volume 953.72(6)
_computing_cell_refinement 'HKL Scalepack (Otwinowski & Minor 1997)'
_computing_data_collection 'Collect (Nonius BV, 1997-2000)'
_computing_data_reduction 'HKL Denzo and Scalepack (Otwinowski & Minor 1997)'
_computing_molecular_graphics 'Ortep-3 for Windows (Farrugia, 1997)'
_computing_publication_material 'WinGX publication routines (Farrugia, 1999)'
_computing_structure_refinement 'SHELXL-97 (Sheldrick, 1997)'
_computing_structure_solution 'SHELXS-86 (Sheldrick, 1986)'
_diffrn_ambient_temperature 100(2)
_diffrn_detector 'CCD plate'
_diffrn_detector_area_resol_mean 9
_diffrn_measured_fraction_theta_full 0.995
_diffrn_measured_fraction_theta_max 0.995
_diffrn_measurement_device '95mm CCD camera on \k-goniostat'
_diffrn_measurement_device_type KappaCCD
_diffrn_measurement_method 'CCD rotation images, thick slices'
_diffrn_orient_matrix_type 'by Nonius Collect from scalepack cell'
_diffrn_orient_matrix_UB_11 0.155713E-1
_diffrn_orient_matrix_UB_12 -0.58437E-2
_diffrn_orient_matrix_UB_13 -0.841181E-1
_diffrn_orient_matrix_UB_21 0.117863
_diffrn_orient_matrix_UB_22 0.667329E-1
_diffrn_orient_matrix_UB_23 0.392936E-1
_diffrn_orient_matrix_UB_31 0.90698E-2
_diffrn_orient_matrix_UB_32 -0.975251E-1
_diffrn_orient_matrix_UB_33 -0.155542E-1
_diffrn_radiation_monochromator graphite
_diffrn_radiation_probe x-ray
_diffrn_radiation_type MoK\a
_diffrn_radiation_wavelength 0.71073
_diffrn_reflns_av_R_equivalents 0.065
_diffrn_reflns_av_unetI/netI 0.0454
_diffrn_reflns_limit_h_max 11
_diffrn_reflns_limit_h_min 0
_diffrn_reflns_limit_k_max 11
_diffrn_reflns_limit_k_min -12
_diffrn_reflns_limit_l_max 14
_diffrn_reflns_limit_l_min -14
_diffrn_reflns_number 18042
_diffrn_reflns_reduction_process
;
 Scaled and merged with SORTAV
 R.H. Blessing, (1987) Cryst. Rev. 1, 3-58
 R.H. Blessing, (1989) J. Appl. Cryst. 22, 396-397
;
_diffrn_reflns_theta_full 26
_diffrn_reflns_theta_max 26
_diffrn_reflns_theta_min 3.5
_diffrn_source 'Enraf Nonius FR590'
_exptl_absorpt_coefficient_mu 1.654
_exptl_absorpt_correction_T_max 0.879
_exptl_absorpt_correction_T_min 0.6922
_exptl_absorpt_correction_type multi-scan
_exptl_absorpt_process_details
;
 R.H. Blessing, Acta Cryst. (1995), A51, 33-38
;
_exptl_crystal_colour colourless
_exptl_crystal_density_diffrn 1.514
_exptl_crystal_density_method 'not measured'
_exptl_crystal_description plate
_exptl_crystal_F_000 436
_exptl_crystal_size_max 0.24
_exptl_crystal_size_mid 0.16
_exptl_crystal_size_min 0.08
_refine_diff_density_max 1.784
_refine_diff_density_min -0.912
_refine_diff_density_rms 0.118
_refine_ls_extinction_method none
_refine_ls_goodness_of_fit_ref 1.079
_refine_ls_hydrogen_treatment constr
_refine_ls_matrix_type full
_refine_ls_number_parameters 244
_refine_ls_number_reflns 3726
_refine_ls_number_restraints 0
_refine_ls_restrained_S_all 1.079
_refine_ls_R_factor_all 0.0797
_refine_ls_R_factor_gt 0.0584
_refine_ls_shift/su_max 0
_refine_ls_shift/su_mean 0
_refine_ls_structure_factor_coef Fsqd
_refine_ls_weighting_details 'calc w=1/[\s^2^(Fo^2^)+(0.0764P)^2^+2.8525P] where P=(Fo^2^+2Fc^2^)/3'
_refine_ls_weighting_scheme calc
_refine_ls_wR_factor_gt 0.1422
_refine_ls_wR_factor_ref 0.1578
_reflns_number_gt 2929
_reflns_number_total 3726
_reflns_threshold_expression >2sigma(I)
_cod_data_source_file om2009843_si_002.cif
_cod_data_source_block Ph3Gepfp
_cod_original_cell_volume 953.72(5)
_cod_database_code 4067994

loop_
_symmetry_equiv_pos_as_xyz
'x, y, z'
'-x, -y, -z'

loop_
_atom_site_label
_atom_site_type_symbol
_atom_site_fract_x
_atom_site_fract_y
_atom_site_fract_z
_atom_site_U_iso_or_equiv
_atom_site_adp_type
_atom_site_occupancy
_atom_site_symmetry_multiplicity
_atom_site_calc_flag
_atom_site_refinement_flags
C1 C 0.9495(5) 0.4926(5) 0.2554(5) 0.0295(10) Uani 1 1 d .
C2 C 1.0502(5) 0.5941(6) 0.3680(5) 0.0334(11) Uani 1 1 d .
C3 C 1.0486(6) 0.7320(6) 0.4623(5) 0.0395(12) Uani 1 1 d .
C4 C 0.5848(5) 0.4038(5) 0.2316(4) 0.0268(9) Uani 1 1 d .
C5 C 0.6045(6) 0.3885(5) 0.3456(4) 0.0305(10) Uani 1 1 d .
H5 H 0.7072 0.4156 0.3906 0.037 Uiso 1 1 calc R
C6 C 0.4761(6) 0.3341(5) 0.3937(5) 0.0338(11) Uani 1 1 d .
H6 H 0.4911 0.3228 0.4704 0.041 Uiso 1 1 calc R
C7 C 0.3270(6) 0.2968(6) 0.3301(5) 0.0357(11) Uani 1 1 d .
H7 H 0.2398 0.2616 0.364 0.043 Uiso 1 1 calc R
C8 C 0.3037(6) 0.3102(6) 0.2174(5) 0.0348(11) Uani 1 1 d .
H8 H 0.2006 0.2838 0.1737 0.042 Uiso 1 1 calc R
C9 C 0.4320(5) 0.3627(5) 0.1676(5) 0.0299(10) Uani 1 1 d .
H9 H 0.4152 0.3706 0.0895 0.036 Uiso 1 1 calc R
C10 C 0.8082(5) 0.6795(5) 0.1544(4) 0.0272(9) Uani 1 1 d .
C11 C 0.9402(5) 0.7573(5) 0.1166(4) 0.0292(10) Uani 1 1 d .
H11 H 1.0057 0.7114 0.0932 0.035 Uiso 1 1 calc R
C12 C 0.9762(6) 0.9023(6) 0.1132(5) 0.0337(11) Uani 1 1 d .
H12 H 1.0653 0.9542 0.0862 0.04 Uiso 1 1 calc R
C13 C 0.8827(6) 0.9708(6) 0.1490(5) 0.0358(11) Uani 1 1 d .
H13 H 0.9083 1.0702 0.1473 0.043 Uiso 1 1 calc R
C14 C 0.7520(6) 0.8950(6) 0.1872(5) 0.0332(10) Uani 1 1 d .
H14 H 0.6867 0.9413 0.2106 0.04 Uiso 1 1 calc R
C15 C 0.7166(5) 0.7507(6) 0.1911(4) 0.0295(10) Uani 1 1 d .
H15 H 0.6283 0.7001 0.2193 0.035 Uiso 1 1 calc R
C16 C 0.7052(5) 0.3170(6) -0.0100(4) 0.0282(10) Uani 1 1 d .
C17 C 0.6629(5) 0.1618(5) -0.0264(5) 0.0297(10) Uani 1 1 d .
H17 H 0.6644 0.1373 0.0448 0.036 Uiso 1 1 calc R
C18 C 0.6188(5) 0.0432(6) -0.1463(5) 0.0325(10) Uani 1 1 d .
H18 H 0.5906 -0.0616 -0.1569 0.039 Uiso 1 1 calc R
C19 C 0.6165(6) 0.0800(6) -0.2502(5) 0.0345(11) Uani 1 1 d .
H19 H 0.5874 0.0001 -0.3321 0.041 Uiso 1 1 calc R
C20 C 0.6565(6) 0.2324(6) -0.2346(5) 0.0339(11) Uani 1 1 d .
H20 H 0.6533 0.2566 -0.3059 0.041 Uiso 1 1 calc R
C21 C 0.7015(5) 0.3504(5) -0.1147(4) 0.0280(10) Uani 1 1 d .
H21 H 0.73 0.4551 -0.1047 0.034 Uiso 1 1 calc R
F1 F 0.9824(3) 0.3776(3) 0.1912(3) 0.0378(7) Uani 1 1 d .
F2 F 1.1769(3) 0.5812(4) 0.4119(3) 0.0431(7) Uani 1 1 d .
F3 F 1.1739(4) 0.8683(4) 0.4811(3) 0.0556(9) Uani 1 1 d .
F4 F 0.9171(4) 0.7395(4) 0.4271(3) 0.0442(7) Uani 1 1 d .
F5 F 1.0541(4) 0.7244(4) 0.5738(3) 0.0526(9) Uani 1 1 d .
Ge1 Ge 0.75734(6) 0.47707(6) 0.15834(5) 0.02827(19) Uani 1 1 d .

loop_
_atom_site_aniso_label
_atom_site_aniso_U_11
_atom_site_aniso_U_22
_atom_site_aniso_U_33
_atom_site_aniso_U_23
_atom_site_aniso_U_13
_atom_site_aniso_U_12
C1 0.029(2) 0.030(2) 0.036(3) 0.021(2) 0.016(2) 0.013(2)
C2 0.024(2) 0.041(3) 0.035(3) 0.022(2) 0.008(2) 0.012(2)
C3 0.033(3) 0.042(3) 0.035(3) 0.018(2) 0.008(2) 0.010(2)
C4 0.029(2) 0.020(2) 0.030(2) 0.0095(18) 0.0071(19) 0.0111(18)
C5 0.029(2) 0.029(2) 0.028(2) 0.007(2) 0.0037(19) 0.013(2)
C6 0.039(3) 0.026(2) 0.028(2) 0.009(2) 0.013(2) 0.010(2)
C7 0.037(3) 0.028(2) 0.039(3) 0.010(2) 0.019(2) 0.014(2)
C8 0.029(2) 0.030(2) 0.046(3) 0.017(2) 0.012(2) 0.014(2)
C9 0.028(2) 0.025(2) 0.038(3) 0.017(2) 0.010(2) 0.0116(19)
C10 0.023(2) 0.027(2) 0.027(2) 0.0103(19) 0.0046(18) 0.0104(18)
C11 0.026(2) 0.030(2) 0.033(2) 0.013(2) 0.010(2) 0.014(2)
C12 0.029(2) 0.029(2) 0.041(3) 0.016(2) 0.014(2) 0.010(2)
C13 0.037(3) 0.025(2) 0.045(3) 0.017(2) 0.010(2) 0.014(2)
C14 0.031(2) 0.032(2) 0.039(3) 0.013(2) 0.011(2) 0.017(2)
C15 0.023(2) 0.033(2) 0.035(3) 0.015(2) 0.0112(19) 0.0152(19)
C16 0.020(2) 0.033(2) 0.033(2) 0.013(2) 0.0105(19) 0.0135(19)
C17 0.029(2) 0.030(2) 0.037(3) 0.017(2) 0.014(2) 0.017(2)
C18 0.028(2) 0.026(2) 0.043(3) 0.013(2) 0.013(2) 0.013(2)
C19 0.033(3) 0.034(3) 0.033(3) 0.009(2) 0.012(2) 0.017(2)
C20 0.030(2) 0.042(3) 0.036(3) 0.019(2) 0.014(2) 0.019(2)
C21 0.025(2) 0.028(2) 0.033(2) 0.015(2) 0.0101(19) 0.0131(19)
F1 0.0337(15) 0.0439(17) 0.0439(17) 0.0194(14) 0.0117(13) 0.0247(13)
F2 0.0322(15) 0.0549(19) 0.0438(17) 0.0265(15) 0.0064(13) 0.0192(14)
F3 0.0490(19) 0.0356(17) 0.056(2) 0.0123(15) 0.0161(16) 0.0034(15)
F4 0.0479(18) 0.0422(17) 0.0371(16) 0.0090(14) 0.0086(14) 0.0239(15)
F5 0.061(2) 0.064(2) 0.0318(16) 0.0227(16) 0.0146(15) 0.0266(18)
Ge1 0.0261(3) 0.0276(3) 0.0326(3) 0.0143(2) 0.0101(2) 0.0126(2)

loop_
_atom_type_symbol
_atom_type_description
_atom_type_scat_dispersion_real
_atom_type_scat_dispersion_imag
_atom_type_scat_source
C C 0.003 0.002 'International Tables Vol C Tables 4.2.6.8 and 6.1.1.4'
H H 0 0 'International Tables Vol C Tables 4.2.6.8 and 6.1.1.4'
F F 0.017 0.01 'International Tables Vol C Tables 4.2.6.8 and 6.1.1.4'
Ge Ge 0.155 1.8 'International Tables Vol C Tables 4.2.6.8 and 6.1.1.4'

loop_
_geom_angle_atom_site_label_1
_geom_angle_atom_site_label_2
_geom_angle_atom_site_label_3
_geom_angle
C2 C1 F1 115.1(4)
C2 C1 Ge1 132.2(4)
F1 C1 Ge1 112.7(3)
C1 C2 F2 120.6(5)
C1 C2 C3 129.0(5)
F2 C2 C3 110.4(4)
F3 C3 F5 106.7(4)
F3 C3 F4 107.7(4)
F5 C3 F4 107.3(4)
F3 C3 C2 111.8(4)
F5 C3 C2 111.1(4)
F4 C3 C2 111.9(4)
C9 C4 C5 118.1(4)
C9 C4 Ge1 118.6(3)
C5 C4 Ge1 123.3(3)
C6 C5 C4 121.0(4)
C6 C5 H5 119.5
C4 C5 H5 119.5
C7 C6 C5 119.9(5)
C7 C6 H6 120
C5 C6 H6 120
C6 C7 C8 120.4(5)
C6 C7 H7 119.8
C8 C7 H7 119.8
C7 C8 C9 119.9(5)
C7 C8 H8 120
C9 C8 H8 120
C8 C9 C4 120.7(5)
C8 C9 H9 119.7
C4 C9 H9 119.7
C15 C10 C11 118.8(4)
C15 C10 Ge1 120.9(3)
C11 C10 Ge1 120.2(3)
C12 C11 C10 120.2(4)
C12 C11 H11 119.9
C10 C11 H11 119.9
C13 C12 C11 120.2(4)
C13 C12 H12 119.9
C11 C12 H12 119.9
C12 C13 C14 120.1(4)
C12 C13 H13 119.9
C14 C13 H13 119.9
C13 C14 C15 119.6(4)
C13 C14 H14 120.2
C15 C14 H14 120.2
C10 C15 C14 121.0(4)
C10 C15 H15 119.5
C14 C15 H15 119.5
C21 C16 C17 118.9(4)
C21 C16 Ge1 121.7(3)
C17 C16 Ge1 119.3(3)
C18 C17 C16 120.7(4)
C18 C17 H17 119.7
C16 C17 H17 119.7
C19 C18 C17 119.3(4)
C19 C18 H18 120.3
C17 C18 H18 120.3
C20 C19 C18 120.3(5)
C20 C19 H19 119.9
C18 C19 H19 119.9
C19 C20 C21 120.1(5)
C19 C20 H20 119.9
C21 C20 H20 119.9
C16 C21 C20 120.7(4)
C16 C21 H21 119.6
C20 C21 H21 119.6
C4 Ge1 C10 112.70(18)
C4 Ge1 C16 109.56(18)
C10 Ge1 C16 110.92(19)
C4 Ge1 C1 109.07(18)
C10 Ge1 C1 109.85(18)
C16 Ge1 C1 104.38(19)

loop_
_geom_bond_atom_site_label_1
_geom_bond_atom_site_label_2
_geom_bond_distance
C1 C2 1.321(7)
C1 F1 1.357(5)
C1 Ge1 1.992(5)
C2 F2 1.355(6)
C2 C3 1.488(8)
C3 F3 1.332(6)
C3 F5 1.334(6)
C3 F4 1.337(6)
C4 C9 1.399(7)
C4 C5 1.402(7)
C4 Ge1 1.933(5)
C5 C6 1.390(7)
C5 H5 0.95
C6 C7 1.380(7)
C6 H6 0.95
C7 C8 1.382(7)
C7 H7 0.95
C8 C9 1.399(7)
C8 H8 0.95
C9 H9 0.95
C10 C15 1.387(6)
C10 C11 1.394(6)
C10 Ge1 1.939(5)
C11 C12 1.393(7)
C11 H11 0.95
C12 C13 1.381(7)
C12 H12 0.95
C13 C14 1.383(7)
C13 H13 0.95
C14 C15 1.389(7)
C14 H14 0.95
C15 H15 0.95
C16 C21 1.382(6)
C16 C17 1.404(6)
C16 Ge1 1.950(5)
C17 C18 1.395(7)
C17 H17 0.95
C18 C19 1.392(7)
C18 H18 0.95
C19 C20 1.383(7)
C19 H19 0.95
C20 C21 1.391(7)
C20 H20 0.95
C21 H21 0.95
